data_4314100
loop_
_publ_author_name
'Kazutaka Matsuzaki'
'Hiroyuki Kawaguchi'
'Peter Voth'
'Kyoko Noda'
'Sumitaka Itoh'
'Hideo D. Takagi'
'Kazuo Kashiwabara'
'Kazuyuki Tatsumi'

_publ_contact_author_address
;
    Department of Chemistry and Graduate School of Science, Nagoya University
    Nagoya 464-8602, Japan
;
_publ_contact_author_name ' Kazuo Kasiwabara'
_publ_section_title
;
 Syntheses and Characterization of Titanium(IV) and Titanium(III)
 Complexes with (2-Dimethylphosphino)ethane-1-thiolate and
 (3-Dimethylphosphino)propane-1-thiolate as Ligands
;
_journal_name_full 'Inorganic Chemistry'
_journal_page_first 5320
_journal_page_last 5329
_journal_paper_doi 10.1021/ic034353l
_journal_volume 42
_journal_year 2003
_chemical_formula_sum 'C18 H30 Cu F6 P3 S2 Ti'
_chemical_formula_weight 628.91
_space_group_IT_number 33
_symmetry_cell_setting orthorhombic
_symmetry_Int_Tables_number 33
_symmetry_space_group_name_Hall 'P 2c -2n'
_symmetry_space_group_name_H-M 'P n a 21'
_cell_angle_alpha 90
_cell_angle_beta 90
_cell_angle_gamma 90
_cell_formula_units_Z 4
_cell_length_a 25.796(2)
_cell_length_b 9.973(2)
_cell_length_c 9.943(2)
_cell_measurement_reflns_used 23
_cell_measurement_temperature 296.2
_cell_measurement_theta_max 12.4
_cell_measurement_theta_min 11.1
_cell_volume 2558.0(8)
_computing_cell_refinement 'MSC/AFC Diffractometer Control'
_computing_data_collection 'MSC/AFC Diffractometer Control'
_computing_data_reduction 'teXsan Ver. 1.11'
_computing_publication_material 'teXsan Ver. 1.11'
_computing_structure_refinement 'teXsan Ver. 1.10'
_computing_structure_solution SIR92
_diffrn_measurement_device_type 'Rigaku AFC7R'
_diffrn_measurement_method \w-2\q
_diffrn_radiation_type 'Mo K\a'
_diffrn_radiation_wavelength 0.7107
_diffrn_reflns_limit_h_max 0
_diffrn_reflns_limit_h_min 0
_diffrn_reflns_limit_k_max 0
_diffrn_reflns_limit_k_min 0
_diffrn_reflns_limit_l_max 0
_diffrn_reflns_limit_l_min 0
_diffrn_reflns_number 2400
_diffrn_standards_decay_% 0.32
_diffrn_standards_interval_count 150
_diffrn_standards_number 3
_exptl_absorpt_coefficient_mu 1.543
_exptl_absorpt_correction_T_max 0.999
_exptl_absorpt_correction_T_min 0.802
_exptl_absorpt_correction_type psi-scan
_exptl_absorpt_process_details '(North, Phillips & Mathews, 1968)'
_exptl_crystal_colour dark
_exptl_crystal_density_diffrn 1.633
_exptl_crystal_density_method 'not measured'
_exptl_crystal_description prismatic
_exptl_crystal_size_max 0.200
_exptl_crystal_size_mid 0.200
_exptl_crystal_size_min 0.200
_refine_diff_density_max 0.45
_refine_diff_density_min -0.34
_refine_ls_abs_structure_Flack 1.00000
_refine_ls_extinction_method none
_refine_ls_goodness_of_fit_ref 1.390
_refine_ls_hydrogen_treatment noref
_refine_ls_number_parameters 281
_refine_ls_number_reflns 1675
_refine_ls_R_factor_gt 0.044
_refine_ls_shift/su_max 0.0710
_refine_ls_structure_factor_coef F
_refine_ls_weighting_details 'w = 1/[\s^2^(Fo) + 0.00040|Fo|^2^]'
_refine_ls_weighting_scheme calc
_refine_ls_wR_factor_ref 0.0497
_reflns_number_gt 2400
_reflns_number_total 2400
_reflns_threshold_expression F^2^>2.0\s(F^2^)
_cod_data_source_file ic034353lsi20030523_102029_7.cif
_cod_data_source_block matsuzaki_Cp2Ti(dmsp)2CuPF6
_cod_original_cell_volume 2557(1)
_cod_original_sg_symbol_H-M 'P n a 21 '
_cod_original_formula_sum 'C18 H30 Cu F6 P3 S2 Ti '
_cod_database_code 4314100

loop_
_symmetry_equiv_pos_as_xyz
x,y,z
-x,-y,1/2+z
1/2-x,1/2+y,1/2+z
1/2+x,1/2-y,z

loop_
_atom_site_label
_atom_site_type_symbol
_atom_site_fract_x
_atom_site_fract_y
_atom_site_fract_z
_atom_site_U_iso_or_equiv
_atom_site_adp_type
_atom_site_occupancy
_atom_site_calc_flag
_atom_site_refinement_flags
_atom_site_disorder_assembly
_atom_site_disorder_group
Cu Cu 0.10706(4) 0.17213(9) 0.215(2) 0.0367(2) Uani 1.00 d . . .
Ti Ti 0.18193(6) -0.0246(1) 0.108(2) 0.0375(4) Uani 1.00 d . . .
S(1) S 0.19438(8) 0.2004(2) 0.210(2) 0.0381(5) Uani 1.00 d . . .
S(2) S 0.08724(9) -0.0389(2) 0.140(2) 0.0404(6) Uani 1.00 d . . .
P(1) P 0.09088(9) 0.3550(2) 0.089(2) 0.0429(7) Uani 1.00 d . . .
P(2) P 0.0612(1) 0.1473(2) 0.406(2) 0.0440(7) Uani 1.00 d . . .
P(3) P 0.3873(1) 0.1186(3) 0.122(2) 0.0614(8) Uani 1.00 d . . .
F(1) F 0.4053(5) 0.126(1) -0.025(2) 0.166(5) Uani 1.00 d . . .
F(2) F 0.4411(3) 0.067(1) 0.152(2) 0.175(5) Uani 1.00 d . . .
F(3) F 0.3735(6) 0.118(1) 0.272(2) 0.192(5) Uani 1.00 d . . .
F(4) F 0.3334(3) 0.156(1) 0.088(3) 0.242(7) Uani 1.00 d . . .
F(5) F 0.3734(4) -0.0258(8) 0.116(3) 0.212(5) Uani 1.00 d . . .
F(6) F 0.4000(6) 0.2623(9) 0.128(2) 0.245(6) Uani 1.00 d . . .
C(1) C 0.2000(3) 0.3560(8) 0.111(2) 0.046(2) Uani 1.00 d . . .
C(2) C 0.1551(4) 0.395(1) 0.019(2) 0.060(3) Uani 1.00 d . . .
C(3) C 0.0507(5) 0.361(1) -0.060(2) 0.060(3) Uani 1.00 d . . .
C(4) C 0.0717(5) 0.5071(10) 0.175(2) 0.071(4) Uani 1.00 d . . .
C(5) C 0.0604(4) -0.1062(9) 0.299(2) 0.046(3) Uani 1.00 d . . .
C(6) C 0.0255(4) -0.0057(10) 0.367(2) 0.055(3) Uani 1.00 d . . .
C(7) C 0.0893(4) 0.114(1) 0.569(2) 0.069(3) Uani 1.00 d . . .
C(8) C 0.0117(4) 0.270(1) 0.445(2) 0.068(4) Uani 1.00 d . . .
C(9) C 0.2160(4) -0.239(1) 0.168(2) 0.068(3) Uani 1.00 d . . .
C(10) C 0.2570(4) -0.147(1) 0.176(2) 0.067(3) Uani 1.00 d . . .
C(11) C 0.2453(5) -0.057(1) 0.280(2) 0.068(3) Uani 1.00 d . . .
C(12) C 0.1968(5) -0.092(1) 0.332(2) 0.067(3) Uani 1.00 d . . .
C(13) C 0.1786(4) -0.206(1) 0.263(2) 0.063(3) Uani 1.00 d . . .
C(14) C 0.2085(4) 0.095(1) -0.085(2) 0.061(3) Uani 1.00 d . . .
C(15) C 0.2359(5) -0.022(1) -0.085(2) 0.068(3) Uani 1.00 d . . .
C(16) C 0.2005(6) -0.127(1) -0.104(2) 0.072(3) Uani 1.00 d . . .
C(17) C 0.1508(5) -0.070(1) -0.113(2) 0.065(3) Uani 1.00 d . . .
C(18) C 0.1563(4) 0.069(1) -0.099(2) 0.056(2) Uani 1.00 d . . .
H(1) H 0.2046 0.4290 0.1738 0.0549 Uiso 1.00 calc . . .
H(2) H 0.2307 0.3477 0.0549 0.0549 Uiso 1.00 calc . . .
H(3) H 0.1591 0.3465 -0.0665 0.0722 Uiso 1.00 calc . . .
H(4) H 0.1568 0.4902 0.0011 0.0722 Uiso 1.00 calc . . .
H(5) H 0.0580 0.4426 -0.1107 0.0717 Uiso 1.00 calc . . .
H(6) H 0.0579 0.2839 -0.1171 0.0717 Uiso 1.00 calc . . .
H(7) H 0.0145 0.3603 -0.0346 0.0717 Uiso 1.00 calc . . .
H(8) H 0.0915 0.5159 0.2562 0.0857 Uiso 1.00 calc . . .
H(9) H 0.0784 0.5837 0.1162 0.0857 Uiso 1.00 calc . . .
H(10) H 0.0351 0.5030 0.1947 0.0857 Uiso 1.00 calc . . .
H(11) H 0.0405 -0.1864 0.2781 0.0558 Uiso 1.00 calc . . .
H(12) H 0.0887 -0.1285 0.3577 0.0558 Uiso 1.00 calc . . .
H(13) H 0.0124 -0.0441 0.4492 0.0656 Uiso 1.00 calc . . .
H(14) H -0.0033 0.0156 0.3073 0.0656 Uiso 1.00 calc . . .
H(15) H 0.0629 0.0793 0.6278 0.0832 Uiso 1.00 calc . . .
H(16) H 0.1170 0.0493 0.5589 0.0832 Uiso 1.00 calc . . .
H(17) H 0.1031 0.1970 0.6049 0.0832 Uiso 1.00 calc . . .
H(18) H 0.0277 0.3485 0.4829 0.0813 Uiso 1.00 calc . . .
H(19) H -0.0064 0.2945 0.3620 0.0813 Uiso 1.00 calc . . .
H(20) H -0.0127 0.2313 0.5073 0.0813 Uiso 1.00 calc . . .
H(21) H 0.2154 -0.3183 0.1105 0.0818 Uiso 1.00 calc . . .
H(22) H 0.2895 -0.1519 0.1261 0.0810 Uiso 1.00 calc . . .
H(23) H 0.2683 0.0114 0.3149 0.0819 Uiso 1.00 calc . . .
H(24) H 0.1807 -0.0522 0.4094 0.0805 Uiso 1.00 calc . . .
H(25) H 0.1482 -0.2587 0.2854 0.0755 Uiso 1.00 calc . . .
H(26) H 0.2238 0.1841 -0.0851 0.0735 Uiso 1.00 calc . . .
H(27) H 0.2734 -0.0302 -0.0868 0.0815 Uiso 1.00 calc . . .
H(28) H 0.2091 -0.2207 -0.1191 0.0860 Uiso 1.00 calc . . .
H(29) H 0.1191 -0.1176 -0.1360 0.0780 Uiso 1.00 calc . . .
H(30) H 0.1292 0.1347 -0.1130 0.0669 Uiso 1.00 calc . . .

loop_
_atom_site_aniso_label
_atom_site_aniso_U_11
_atom_site_aniso_U_22
_atom_site_aniso_U_33
_atom_site_aniso_U_12
_atom_site_aniso_U_13
_atom_site_aniso_U_23
Cu 0.0394(5) 0.0358(5) 0.0349(5) -0.0026(5) 0.0034(6) 0.0060(6)
Ti 0.0344(7) 0.0361(7) 0.0420(8) 0.0005(7) -0.0002(8) 0.0014(8)
S(1) 0.0381(9) 0.038(1) 0.038(1) -0.0065(9) -0.007(1) 0.002(1)
S(2) 0.0353(10) 0.044(1) 0.042(1) -0.006(1) -0.003(1) -0.005(1)
P(1) 0.046(1) 0.037(1) 0.045(1) 0.002(1) 0.000(1) 0.005(1)
P(2) 0.050(2) 0.044(1) 0.038(1) -0.003(1) 0.011(1) 0.000(1)
P(3) 0.062(2) 0.064(2) 0.058(2) 0.007(1) 0.008(2) 0.008(2)
F(1) 0.24(1) 0.21(1) 0.050(4) 0.105(10) 0.036(6) 0.005(6)
F(2) 0.050(4) 0.29(1) 0.18(1) 0.035(6) -0.005(6) 0.08(1)
F(3) 0.35(2) 0.152(9) 0.071(4) 0.13(1) 0.105(8) 0.041(6)
F(4) 0.072(5) 0.34(2) 0.32(2) 0.059(8) -0.059(10) 0.13(2)
F(5) 0.192(9) 0.075(4) 0.37(2) -0.049(6) 0.08(1) -0.071(10)
F(6) 0.44(2) 0.069(4) 0.22(1) -0.080(9) 0.18(2) -0.049(8)
C(1) 0.048(5) 0.039(4) 0.050(6) -0.017(4) 0.004(5) 0.008(3)
C(2) 0.047(4) 0.063(7) 0.070(7) -0.011(5) -0.003(4) 0.032(6)
C(3) 0.074(7) 0.066(7) 0.040(6) -0.003(6) -0.009(4) 0.016(5)
C(4) 0.099(9) 0.044(5) 0.072(8) 0.012(5) -0.018(7) -0.028(5)
C(5) 0.050(6) 0.041(5) 0.049(5) -0.013(4) 0.006(4) 0.005(4)
C(6) 0.052(6) 0.052(5) 0.060(7) -0.012(4) 0.014(5) -0.013(5)
C(7) 0.075(7) 0.088(8) 0.045(5) -0.005(7) -0.008(5) 0.014(6)
C(8) 0.061(7) 0.063(7) 0.079(9) 0.021(4) 0.027(6) -0.002(7)
C(9) 0.065(6) 0.050(6) 0.089(9) 0.006(4) 0.000(5) 0.006(6)
C(10) 0.040(4) 0.067(6) 0.095(9) 0.018(3) -0.011(6) 0.028(5)
C(11) 0.064(6) 0.053(6) 0.088(7) -0.002(5) -0.065(4) 0.021(5)
C(12) 0.083(7) 0.074(7) 0.044(4) 0.026(6) -0.011(6) 0.010(5)
C(13) 0.058(6) 0.055(5) 0.076(7) 0.002(5) -0.006(4) 0.046(4)
C(14) 0.073(5) 0.072(6) 0.038(5) -0.015(5) 0.022(6) 0.002(4)
C(15) 0.053(7) 0.094(7) 0.056(6) 0.008(4) 0.030(4) 0.008(7)
C(16) 0.104(7) 0.053(7) 0.058(6) 0.018(5) 0.028(7) -0.027(5)
C(17) 0.082(6) 0.075(5) 0.039(4) -0.027(5) 0.002(5) -0.013(5)
C(18) 0.068(5) 0.069(5) 0.030(4) 0.024(5) 0.000(5) -0.010(4)

loop_
_atom_type_symbol
_atom_type_description
_atom_type_scat_dispersion_real
_atom_type_scat_dispersion_imag
_atom_type_scat_source
C C 0.003 0.002
;International Tables for Crystallography
(1992, Vol. C, Tables 4.2.6.8 and 6.1.1.1)
;
H H 0.000 0.000
;International Tables for Crystallography
(1992, Vol. C, Table 6.1.1.2)
;
F F 0.017 0.010
;International Tables for Crystallography
(1992, Vol. C, Tables 4.2.6.8 and 6.1.1.1)
;
Cu Cu 0.320 1.265
;International Tables for Crystallography
(1992, Vol. C, Tables 4.2.6.8 and 6.1.1.1)
;
P P 0.102 0.094
;International Tables for Crystallography
(1992, Vol. C, Tables 4.2.6.8 and 6.1.1.1)
;
S S 0.125 0.123
;International Tables for Crystallography
(1992, Vol. C, Tables 4.2.6.8 and 6.1.1.1)
;
Ti Ti 0.278 0.446
;International Tables for Crystallography
(1992, Vol. C, Tables 4.2.6.8 and 6.1.1.1)
;

loop_
_geom_angle_atom_site_label_1
_geom_angle_atom_site_label_2
_geom_angle_atom_site_label_3
_geom_angle
_geom_angle_site_symmetry_1
_geom_angle_site_symmetry_2
_geom_angle_site_symmetry_3
_geom_angle_publ_flag
Ti Cu S(1) 54.9(3) . . . yes
Ti Cu S(2) 54.4(2) . . . yes
Ti Cu P(1) 117.1(9) . . . yes
Ti Cu P(2) 125.2(5) . . . yes
S(1) Cu S(2) 109.1(3) . . . yes
S(1) Cu P(1) 94.0(5) . . . yes
S(1) Cu P(2) 123(1) . . . yes
S(2) Cu P(1) 121(1) . . . yes
S(2) Cu P(2) 93.3(5) . . . yes
P(1) Cu P(2) 117.6(4) . . . yes
Cu Ti S(1) 48.4(2) . . . yes
Cu Ti S(2) 49.0(2) . . . yes
Cu Ti C(9) 138.1(9) . . . yes
Cu Ti C(10) 140(1) . . . yes
Cu Ti C(11) 106.1(8) . . . yes
Cu Ti C(12) 87.4(7) . . . yes
Cu Ti C(13) 104.3(8) . . . yes
Cu Ti C(14) 98.5(5) . . . yes
Cu Ti C(15) 132.1(6) . . . yes
Cu Ti C(16) 137.2(8) . . . yes
Cu Ti C(17) 103.9(5) . . . yes
Cu Ti C(18) 82.6(5) . . . yes
S(1) Ti S(2) 97.3(4) . . . yes
S(1) Ti C(9) 131.2(9) . . . yes
S(1) Ti C(10) 103.9(6) . . . yes
S(1) Ti C(11) 74.9(6) . . . yes
S(1) Ti C(12) 81.4(8) . . . yes
S(1) Ti C(13) 115(1) . . . yes
S(1) Ti C(14) 80.7(6) . . . yes
S(1) Ti C(15) 104.2(5) . . . yes
S(1) Ti C(16) 136.2(8) . . . yes
S(1) Ti C(17) 126.4(7) . . . yes
S(1) Ti C(18) 92.2(6) . . . yes
S(2) Ti C(9) 106.3(4) . . . yes
S(2) Ti C(10) 137.6(7) . . . yes
S(2) Ti C(11) 125(1) . . . yes
S(2) Ti C(12) 91.3(8) . . . yes
S(2) Ti C(13) 80.6(5) . . . yes
S(2) Ti C(14) 114.9(7) . . . yes
S(2) Ti C(15) 133.3(10) . . . yes
S(2) Ti C(16) 106.6(7) . . . yes
S(2) Ti C(17) 76.9(7) . . . yes
S(2) Ti C(18) 81.8(6) . . . yes
C(9) Ti C(10) 34.2(4) . . . yes
C(9) Ti C(11) 56.5(6) . . . yes
C(9) Ti C(12) 56.5(7) . . . yes
C(9) Ti C(13) 33.9(6) . . . yes
C(9) Ti C(14) 123.3(8) . . . yes
C(9) Ti C(15) 89.8(7) . . . yes
C(9) Ti C(16) 76.3(7) . . . yes
C(9) Ti C(17) 100.5(7) . . . yes
C(9) Ti C(18) 132.5(10) . . . yes
C(10) Ti C(11) 34.2(7) . . . yes
C(10) Ti C(12) 57.0(7) . . . yes
C(10) Ti C(13) 57.1(5) . . . yes
C(10) Ti C(14) 104.6(7) . . . yes
C(10) Ti C(15) 76.0(7) . . . yes
C(10) Ti C(16) 82.4(7) . . . yes
C(10) Ti C(17) 115.9(8) . . . yes
C(10) Ti C(18) 132.6(9) . . . yes
C(11) Ti C(12) 34.3(6) . . . yes
C(11) Ti C(13) 57.2(6) . . . yes
C(11) Ti C(14) 116.8(5) . . . yes
C(11) Ti C(15) 100.4(6) . . . yes
C(11) Ti C(16) 115.9(6) . . . yes
C(11) Ti C(17) 149.9(6) . . . yes
C(11) Ti C(18) 150.7(6) . . . yes
C(12) Ti C(13) 34.6(6) . . . yes
C(12) Ti C(14) 149.8(6) . . . yes
C(12) Ti C(15) 132.2(6) . . . yes
C(12) Ti C(16) 132.7(5) . . . yes
C(12) Ti C(17) 150.6(5) . . . yes
C(12) Ti C(18) 169.9(6) . . . yes
C(13) Ti C(14) 157.2(6) . . . yes
C(13) Ti C(15) 123.6(5) . . . yes
C(13) Ti C(16) 104.7(6) . . . yes
C(13) Ti C(17) 116.1(6) . . . yes
C(13) Ti C(18) 149.0(6) . . . yes
C(14) Ti C(15) 33.5(5) . . . yes
C(14) Ti C(16) 56.1(7) . . . yes
C(14) Ti C(17) 56.4(7) . . . yes
C(14) Ti C(18) 34.1(5) . . . yes
C(15) Ti C(16) 34.3(6) . . . yes
C(15) Ti C(17) 56.9(7) . . . yes
C(15) Ti C(18) 56.8(7) . . . yes
C(16) Ti C(17) 34.2(6) . . . yes
C(16) Ti C(18) 56.9(7) . . . yes
C(17) Ti C(18) 34.4(5) . . . yes
Cu S(1) Ti 76.6(3) . . . yes
Cu S(1) C(1) 101.2(5) . . . yes
Ti S(1) C(1) 123(1) . . . yes
Cu S(2) Ti 76.6(2) . . . yes
Cu S(2) C(5) 97.9(10) . . . yes
Ti S(2) C(5) 120.1(9) . . . yes
Cu P(1) C(2) 102.6(5) . . . yes
Cu P(1) C(3) 126.2(5) . . . yes
Cu P(1) C(4) 117(1) . . . yes
C(2) P(1) C(3) 101(1) . . . yes
C(2) P(1) C(4) 104.2(6) . . . yes
C(3) P(1) C(4) 101.6(8) . . . yes
Cu P(2) C(6) 100(1) . . . yes
Cu P(2) C(7) 124.4(5) . . . yes
Cu P(2) C(8) 118.6(9) . . . yes
C(6) P(2) C(7) 103.8(9) . . . yes
C(6) P(2) C(8) 104.7(5) . . . yes
C(7) P(2) C(8) 102(1) . . . yes
F(1) P(3) F(2) 85(1) . . . yes
F(1) P(3) F(3) 175.2(9) . . . yes
F(1) P(3) F(4) 93(1) . . . yes
F(1) P(3) F(5) 94(1) . . . yes
F(1) P(3) F(6) 86(1) . . . yes
F(2) P(3) F(3) 90(1) . . . yes
F(2) P(3) F(4) 174.5(9) . . . yes
F(2) P(3) F(5) 84.0(7) . . . yes
F(2) P(3) F(6) 97.0(8) . . . yes
F(3) P(3) F(4) 90(1) . . . yes
F(3) P(3) F(5) 88(1) . . . yes
F(3) P(3) F(6) 90(1) . . . yes
F(4) P(3) F(5) 90.7(8) . . . yes
F(4) P(3) F(6) 88.4(9) . . . yes
F(5) P(3) F(6) 178(1) . . . yes
S(1) C(1) C(2) 118.3(7) . . . yes
P(1) C(2) C(1) 113(1) . . . yes
S(2) C(5) C(6) 111.6(10) . . . yes
P(2) C(6) C(5) 110.5(7) . . . yes
Ti C(9) C(10) 72.7(7) . . . yes
Ti C(9) C(13) 72.7(8) . . . yes
C(10) C(9) C(13) 109(1) . . . yes
Ti C(10) C(9) 73.1(7) . . . yes
Ti C(10) C(11) 73.0(9) . . . yes
C(9) C(10) C(11) 107(1) . . . yes
Ti C(11) C(10) 72(1) . . . yes
Ti C(11) C(12) 71(1) . . . yes
C(10) C(11) C(12) 107(1) . . . yes
Ti C(12) C(11) 74(1) . . . yes
Ti C(12) C(13) 73(1) . . . yes
C(11) C(12) C(13) 108(1) . . . yes
Ti C(13) C(9) 73(1) . . . yes
Ti C(13) C(12) 71(1) . . . yes
C(9) C(13) C(12) 106(1) . . . yes
Ti C(14) C(15) 73(1) . . . yes
Ti C(14) C(18) 72(1) . . . yes
C(15) C(14) C(18) 109(1) . . . yes
Ti C(15) C(14) 72(1) . . . yes
Ti C(15) C(16) 73(1) . . . yes
C(14) C(15) C(16) 107(1) . . . yes
Ti C(16) C(15) 72(1) . . . yes
Ti C(16) C(17) 72(1) . . . yes
C(15) C(16) C(17) 107(1) . . . yes
Ti C(17) C(16) 73(1) . . . yes
Ti C(17) C(18) 71(1) . . . yes
C(16) C(17) C(18) 107(1) . . . yes
Ti C(18) C(14) 73(1) . . . yes
Ti C(18) C(17) 73(1) . . . yes
C(14) C(18) C(17) 107(1) . . . yes

loop_
_geom_bond_atom_site_label_1
_geom_bond_atom_site_label_2
_geom_bond_distance
_geom_bond_site_symmetry_1
_geom_bond_site_symmetry_2
_geom_bond_publ_flag
Cu Ti 2.95(1) . . yes
Cu S(1) 2.271(2) . . yes
Cu S(2) 2.292(10) . . yes
Cu P(1) 2.26(2) . . yes
Cu P(2) 2.24(2) . . yes
Ti S(1) 2.48(1) . . yes
Ti S(2) 2.467(5) . . yes
Ti C(9) 2.39(1) . . yes
Ti C(10) 2.39(1) . . yes
Ti C(11) 2.39(2) . . yes
Ti C(12) 2.35(3) . . yes
Ti C(13) 2.38(2) . . yes
Ti C(14) 2.36(3) . . yes
Ti C(15) 2.37(3) . . yes
Ti C(16) 2.39(3) . . yes
Ti C(17) 2.38(3) . . yes
Ti C(18) 2.35(3) . . yes
S(1) C(1) 1.84(2) . . yes
S(2) C(5) 1.85(3) . . yes
P(1) C(2) 1.84(2) . . yes
P(1) C(3) 1.80(3) . . yes
P(1) C(4) 1.81(2) . . yes
P(2) C(6) 1.82(1) . . yes
P(2) C(7) 1.81(3) . . yes
P(2) C(8) 1.81(1) . . yes
P(3) F(1) 1.53(3) . . yes
P(3) F(2) 1.51(1) . . yes
P(3) F(3) 1.53(3) . . yes
P(3) F(4) 1.48(1) . . yes
P(3) F(5) 1.485(9) . . yes
P(3) F(6) 1.471(10) . . yes
C(1) C(2) 1.53(2) . . yes
C(5) C(6) 1.51(2) . . yes
C(9) C(10) 1.41(1) . . yes
C(9) C(13) 1.39(3) . . yes
C(10) C(11) 1.40(3) . . yes
C(11) C(12) 1.40(2) . . yes
C(12) C(13) 1.41(2) . . yes
C(14) C(15) 1.37(2) . . yes
C(14) C(18) 1.38(2) . . yes
C(15) C(16) 1.40(2) . . yes
C(16) C(17) 1.40(2) . . yes
C(17) C(18) 1.40(2) . . yes

loop_
_geom_contact_atom_site_label_1
_geom_contact_atom_site_label_2
_geom_contact_distance
_geom_contact_site_symmetry_1
_geom_contact_site_symmetry_2
_geom_contact_publ_flag
Cu Ti 2.95(1) . . ?
F(1) C(4) 3.27(3) . 3_544 ?
F(1) C(5) 3.32(2) . 3_554 ?
F(1) C(13) 3.45(2) . 3_554 ?
F(2) C(4) 3.46(1) . 4_555 ?
F(2) C(3) 3.53(3) . 3_545 ?
F(2) C(3) 3.60(2) . 4_555 ?
F(3) C(17) 3.38(2) . 3_555 ?
F(3) C(2) 3.40(3) . 3_545 ?
F(3) C(16) 3.41(2) . 3_555 ?
F(4) C(13) 3.53(3) . 3_554 ?
F(4) C(15) 3.53(2) . . ?
F(5) C(10) 3.29(2) . . ?
F(6) C(17) 3.34(3) . 3_555 ?
F(6) C(7) 3.57(2) . 3_554 ?
C(2) C(11) 3.53(3) . 3_554 ?
C(9) C(14) 3.54(3) . 3_545 ?

loop_
_geom_torsion_atom_site_label_1
_geom_torsion_atom_site_label_2
_geom_torsion_atom_site_label_3
_geom_torsion_atom_site_label_4
_geom_torsion
_geom_torsion_site_symmetry_1
_geom_torsion_site_symmetry_2
_geom_torsion_site_symmetry_3
_geom_torsion_site_symmetry_4
_geom_torsion_publ_flag
Cu Ti S(1) C(1) -94.8(7) . . . . yes
Cu Ti S(2) C(5) -91(1) . . . . yes
Cu Ti C(9) C(10) -113(1) . . . . yes
Cu Ti C(9) C(13) 3(1) . . . . yes
Cu Ti C(10) C(9) 107(1) . . . . yes
Cu Ti C(10) C(11) -6(1) . . . . yes
Cu Ti C(11) C(10) 175.4(8) . . . . yes
Cu Ti C(11) C(12) 59.4(8) . . . . yes
Cu Ti C(12) C(11) -124.2(7) . . . . yes
Cu Ti C(12) C(13) 120.2(7) . . . . yes
Cu Ti C(13) C(9) -177.7(10) . . . . yes
Cu Ti C(13) C(12) -63.0(8) . . . . yes
Cu Ti C(14) C(15) 179.6(10) . . . . yes
Cu Ti C(14) C(18) -62.9(9) . . . . yes
Cu Ti C(15) C(14) 0(1) . . . . yes
Cu Ti C(15) C(16) -115(1) . . . . yes
Cu Ti C(16) C(15) 99.5(10) . . . . yes
Cu Ti C(16) C(17) -16(1) . . . . yes
Cu Ti C(17) C(16) 168.8(8) . . . . yes
Cu Ti C(17) C(18) 53.2(8) . . . . yes
Cu Ti C(18) C(14) 117.4(8) . . . . yes
Cu Ti C(18) C(17) -128.4(8) . . . . yes
Cu S(1) Ti S(2) -3.9(9) . . . . yes
Cu S(1) Ti C(9) -123(1) . . . . yes
Cu S(1) Ti C(10) -146.9(10) . . . . yes
Cu S(1) Ti C(11) -128.6(9) . . . . yes
Cu S(1) Ti C(12) -94.2(7) . . . . yes
Cu S(1) Ti C(13) -87.0(7) . . . . yes
Cu S(1) Ti C(14) 110.2(7) . . . . yes
Cu S(1) Ti C(15) 134.3(8) . . . . yes
Cu S(1) Ti C(16) 119.5(9) . . . . yes
Cu S(1) Ti C(17) 75.2(9) . . . . yes
Cu S(1) Ti C(18) 78.1(7) . . . . yes
Cu S(1) C(1) C(2) -22(1) . . . . yes
Cu S(2) Ti S(1) 3.9(9) . . . . yes
Cu S(2) Ti C(9) 140(1) . . . . yes
Cu S(2) Ti C(10) 123(1) . . . . yes
Cu S(2) Ti C(11) 80.6(7) . . . . yes
Cu S(2) Ti C(12) 85.3(8) . . . . yes
Cu S(2) Ti C(13) 118.3(9) . . . . yes
Cu S(2) Ti C(14) -79.2(9) . . . . yes
Cu S(2) Ti C(15) -113.6(8) . . . . yes
Cu S(2) Ti C(16) -139.0(8) . . . . yes
Cu S(2) Ti C(17) -121.9(7) . . . . yes
Cu S(2) Ti C(18) -87.2(7) . . . . yes
Cu S(2) C(5) C(6) 42(1) . . . . yes
Cu P(1) C(2) C(1) -30(1) . . . . yes
Cu P(2) C(6) C(5) 41(1) . . . . yes
Ti Cu S(1) C(1) 122(1) . . . . yes
Ti Cu S(2) C(5) 119.2(8) . . . . yes
Ti Cu P(1) C(2) -38(1) . . . . yes
Ti Cu P(1) C(3) 76.6(9) . . . . yes
Ti Cu P(1) C(4) -151.8(6) . . . . yes
Ti Cu P(2) C(6) -59.6(8) . . . . yes
Ti Cu P(2) C(7) 55.3(9) . . . . yes
Ti Cu P(2) C(8) -172.8(7) . . . . yes
Ti S(1) Cu S(2) 4(1) . . . . yes
Ti S(1) Cu P(1) -120.6(9) . . . . yes
Ti S(1) Cu P(2) 112.2(6) . . . . yes
Ti S(1) C(1) C(2) 58(1) . . . . yes
Ti S(2) Cu S(1) -4(1) . . . . yes
Ti S(2) Cu P(1) 102.8(8) . . . . yes
Ti S(2) Cu P(2) -132.0(7) . . . . yes
Ti S(2) C(5) C(6) 121.9(9) . . . . yes
Ti C(9) C(10) C(11) 65(1) . . . . yes
Ti C(9) C(13) C(12) -64(1) . . . . yes
Ti C(10) C(9) C(13) -64(1) . . . . yes
Ti C(10) C(11) C(12) 63(1) . . . . yes
Ti C(11) C(10) C(9) -65(1) . . . . yes
Ti C(11) C(12) C(13) 66(1) . . . . yes
Ti C(12) C(11) C(10) -64(1) . . . . yes
Ti C(12) C(13) C(9) 65(1) . . . . yes
Ti C(13) C(9) C(10) 63(1) . . . . yes
Ti C(13) C(12) C(11) -66(1) . . . . yes
Ti C(14) C(15) C(16) 65(1) . . . . yes
Ti C(14) C(18) C(17) -66(1) . . . . yes
Ti C(15) C(14) C(18) -64(1) . . . . yes
Ti C(15) C(16) C(17) 64(1) . . . . yes
Ti C(16) C(15) C(14) -65(1) . . . . yes
Ti C(16) C(17) C(18) 63(1) . . . . yes
Ti C(17) C(16) C(15) -64(1) . . . . yes
Ti C(17) C(18) C(14) 66(1) . . . . yes
Ti C(18) C(14) C(15) 64(1) . . . . yes
Ti C(18) C(17) C(16) -64(1) . . . . yes
S(1) Cu Ti S(2) 174(1) . . . . yes
S(1) Cu Ti C(9) 109(1) . . . . yes
S(1) Cu Ti C(10) 55.8(9) . . . . yes
S(1) Cu Ti C(11) 51.8(8) . . . . yes
S(1) Cu Ti C(12) 80.8(8) . . . . yes
S(1) Cu Ti C(13) 111.2(10) . . . . yes
S(1) Cu Ti C(14) -69.4(8) . . . . yes
S(1) Cu Ti C(15) -69.1(10) . . . . yes
S(1) Cu Ti C(16) -117.5(9) . . . . yes
S(1) Cu Ti C(17) -126.7(9) . . . . yes
S(1) Cu Ti C(18) -99.6(8) . . . . yes
S(1) Cu S(2) C(5) 114.7(9) . . . . yes
S(1) Cu P(1) C(2) 14(1) . . . . yes
S(1) Cu P(1) C(3) 128(1) . . . . yes
S(1) Cu P(1) C(4) -99.4(8) . . . . yes
S(1) Cu P(2) C(6) -127.6(5) . . . . yes
S(1) Cu P(2) C(7) -12.7(6) . . . . yes
S(1) Cu P(2) C(8) 119.1(7) . . . . yes
S(1) Ti Cu S(2) -174(1) . . . . yes
S(1) Ti Cu P(1) 74.8(7) . . . . yes
S(1) Ti Cu P(2) -109(1) . . . . yes
S(1) Ti S(2) C(5) -87.5(8) . . . . yes
S(1) Ti C(9) C(10) -44(1) . . . . yes
S(1) Ti C(9) C(13) 73(1) . . . . yes
S(1) Ti C(10) C(9) 147(1) . . . . yes
S(1) Ti C(10) C(11) 32(1) . . . . yes
S(1) Ti C(11) C(10) -147.1(10) . . . . yes
S(1) Ti C(11) C(12) 96.9(9) . . . . yes
S(1) Ti C(12) C(11) -75.8(7) . . . . yes
S(1) Ti C(12) C(13) 168.5(8) . . . . yes
S(1) Ti C(13) C(9) -127.2(9) . . . . yes
S(1) Ti C(13) C(12) -12.6(8) . . . . yes
S(1) Ti C(14) C(15) 134.4(10) . . . . yes
S(1) Ti C(14) C(18) -108.1(8) . . . . yes
S(1) Ti C(15) C(14) -46(1) . . . . yes
S(1) Ti C(15) C(16) -161.7(10) . . . . yes
S(1) Ti C(16) C(15) 26(1) . . . . yes
S(1) Ti C(16) C(17) -89.6(10) . . . . yes
S(1) Ti C(17) C(16) 120.6(8) . . . . yes
S(1) Ti C(17) C(18) 5.1(10) . . . . yes
S(1) Ti C(18) C(14) 69.8(8) . . . . yes
S(1) Ti C(18) C(17) -175.9(8) . . . . yes
S(1) C(1) C(2) P(1) 37(1) . . . . yes
S(2) Cu Ti C(9) -65(1) . . . . yes
S(2) Cu Ti C(10) -119(1) . . . . yes
S(2) Cu Ti C(11) -123.1(9) . . . . yes
S(2) Cu Ti C(12) -94.1(8) . . . . yes
S(2) Cu Ti C(13) -63.7(8) . . . . yes
S(2) Cu Ti C(14) 115.7(9) . . . . yes
S(2) Cu Ti C(15) 116(1) . . . . yes
S(2) Cu Ti C(16) 67.7(9) . . . . yes
S(2) Cu Ti C(17) 58.4(8) . . . . yes
S(2) Cu Ti C(18) 85.6(8) . . . . yes
S(2) Cu S(1) C(1) 126(1) . . . . yes
S(2) Cu P(1) C(2) -101.1(9) . . . . yes
S(2) Cu P(1) C(3) 13(1) . . . . yes
S(2) Cu P(1) C(4) 145.3(7) . . . . yes
S(2) Cu P(2) C(6) -11.9(6) . . . . yes
S(2) Cu P(2) C(7) 103.0(7) . . . . yes
S(2) Cu P(2) C(8) -125.2(8) . . . . yes
S(2) Ti Cu P(1) -110.4(10) . . . . yes
S(2) Ti Cu P(2) 65.2(8) . . . . yes
S(2) Ti S(1) C(1) -98.7(8) . . . . yes
S(2) Ti C(9) C(10) -159(1) . . . . yes
S(2) Ti C(9) C(13) -42(1) . . . . yes
S(2) Ti C(10) C(9) 29(2) . . . . yes
S(2) Ti C(10) C(11) -85(1) . . . . yes
S(2) Ti C(11) C(10) 124.5(8) . . . . yes
S(2) Ti C(11) C(12) 8.5(9) . . . . yes
S(2) Ti C(12) C(11) -173.1(8) . . . . yes
S(2) Ti C(12) C(13) 71.3(7) . . . . yes
S(2) Ti C(13) C(9) 139(1) . . . . yes
S(2) Ti C(13) C(12) -106.3(9) . . . . yes
S(2) Ti C(14) C(15) -131(1) . . . . yes
S(2) Ti C(14) C(18) -14(1) . . . . yes
S(2) Ti C(15) C(14) 68(1) . . . . yes
S(2) Ti C(15) C(16) -46(1) . . . . yes
S(2) Ti C(16) C(15) 146.3(9) . . . . yes
S(2) Ti C(16) C(17) 30.7(9) . . . . yes
S(2) Ti C(17) C(16) -149.9(8) . . . . yes
S(2) Ti C(17) C(18) 94.6(8) . . . . yes
S(2) Ti C(18) C(14) 166.9(9) . . . . yes
S(2) Ti C(18) C(17) -78.8(8) . . . . yes
S(2) C(5) C(6) P(2) -59(1) . . . . yes
P(1) Cu Ti C(9) -176.0(8) . . . . yes
P(1) Cu Ti C(10) 130.6(9) . . . . yes
P(1) Cu Ti C(11) 126.5(7) . . . . yes
P(1) Cu Ti C(12) 155.5(6) . . . . yes
P(1) Cu Ti C(13) -174.0(6) . . . . yes
P(1) Cu Ti C(14) 5.4(7) . . . . yes
P(1) Cu Ti C(15) 5(1) . . . . yes
P(1) Cu Ti C(16) -42.7(6) . . . . yes
P(1) Cu Ti C(17) -52.0(6) . . . . yes
P(1) Cu Ti C(18) -24.8(5) . . . . yes
P(1) Cu S(1) C(1) 1(1) . . . . yes
P(1) Cu S(2) C(5) -138.0(7) . . . . yes
P(1) Cu P(2) C(6) 116.0(7) . . . . yes
P(1) Cu P(2) C(7) -129.1(7) . . . . yes
P(1) Cu P(2) C(8) 2(1) . . . . yes
P(2) Cu Ti C(9) 0(1) . . . . yes
P(2) Cu Ti C(10) -53.8(7) . . . . yes
P(2) Cu Ti C(11) -57.9(7) . . . . yes
P(2) Cu Ti C(12) -28.9(7) . . . . yes
P(2) Cu Ti C(13) 1.6(9) . . . . yes
P(2) Cu Ti C(14) -179.1(7) . . . . yes
P(2) Cu Ti C(15) -178.7(8) . . . . yes
P(2) Cu Ti C(16) 132.9(9) . . . . yes
P(2) Cu Ti C(17) 123.6(8) . . . . yes
P(2) Cu Ti C(18) 150.8(7) . . . . yes
P(2) Cu S(1) C(1) -125.6(9) . . . . yes
P(2) Cu S(2) C(5) -12.8(6) . . . . yes
P(2) Cu P(1) C(2) 145.8(9) . . . . yes
P(2) Cu P(1) C(3) -99(1) . . . . yes
P(2) Cu P(1) C(4) 32.3(7) . . . . yes
C(1) S(1) Ti C(9) 142.1(9) . . . . yes
C(1) S(1) Ti C(10) 118.3(8) . . . . yes
C(1) S(1) Ti C(11) 136.7(6) . . . . yes
C(1) S(1) Ti C(12) 171.1(5) . . . . yes
C(1) S(1) Ti C(13) 178.3(4) . . . . yes
C(1) S(1) Ti C(14) 15.5(5) . . . . yes
C(1) S(1) Ti C(15) 39.6(6) . . . . yes
C(1) S(1) Ti C(16) 24.8(8) . . . . yes
C(1) S(1) Ti C(17) -19.5(7) . . . . yes
C(1) S(1) Ti C(18) -16.7(5) . . . . yes
C(1) C(2) P(1) C(3) -162.5(9) . . . . yes
C(1) C(2) P(1) C(4) 92(1) . . . . yes
C(5) S(2) Ti C(9) 49(1) . . . . yes
C(5) S(2) Ti C(10) 32(1) . . . . yes
C(5) S(2) Ti C(11) -10.8(8) . . . . yes
C(5) S(2) Ti C(12) -6.0(7) . . . . yes
C(5) S(2) Ti C(13) 27.0(9) . . . . yes
C(5) S(2) Ti C(14) -170.6(7) . . . . yes
C(5) S(2) Ti C(15) 155.0(8) . . . . yes
C(5) S(2) Ti C(16) 129.6(8) . . . . yes
C(5) S(2) Ti C(17) 146.7(7) . . . . yes
C(5) S(2) Ti C(18) -178.6(7) . . . . yes
C(5) C(6) P(2) C(7) -87(1) . . . . yes
C(5) C(6) P(2) C(8) 165(1) . . . . yes
C(9) Ti C(10) C(11) -114(1) . . . . yes
C(9) Ti C(11) C(10) 37.8(9) . . . . yes
C(9) Ti C(11) C(12) -78.2(9) . . . . yes
C(9) Ti C(12) C(11) 78.2(8) . . . . yes
C(9) Ti C(12) C(13) -37.4(7) . . . . yes
C(9) Ti C(13) C(12) 114(1) . . . . yes
C(9) Ti C(14) C(15) 0(1) . . . . yes
C(9) Ti C(14) C(18) 118(1) . . . . yes
C(9) Ti C(15) C(14) -179(1) . . . . yes
C(9) Ti C(15) C(16) 65.5(10) . . . . yes
C(9) Ti C(16) C(15) -110.5(9) . . . . yes
C(9) Ti C(16) C(17) 133.9(8) . . . . yes
C(9) Ti C(17) C(16) -45.4(9) . . . . yes
C(9) Ti C(17) C(18) -161.0(8) . . . . yes
C(9) Ti C(18) C(14) -88.5(9) . . . . yes
C(9) Ti C(18) C(17) 25(1) . . . . yes
C(9) C(10) Ti C(11) 114(1) . . . . yes
C(9) C(10) Ti C(12) 77(1) . . . . yes
C(9) C(10) Ti C(13) 36(1) . . . . yes
C(9) C(10) Ti C(14) -128(1) . . . . yes
C(9) C(10) Ti C(15) -111(1) . . . . yes
C(9) C(10) Ti C(16) -76(1) . . . . yes
C(9) C(10) Ti C(17) -69(1) . . . . yes
C(9) C(10) Ti C(18) -106(1) . . . . yes
C(9) C(10) C(11) C(12) -2(2) . . . . yes
C(9) C(13) Ti C(10) -36.5(10) . . . . yes
C(9) C(13) Ti C(11) -77.5(10) . . . . yes
C(9) C(13) Ti C(12) -114(1) . . . . yes
C(9) C(13) Ti C(14) 3(2) . . . . yes
C(9) C(13) Ti C(15) 2(1) . . . . yes
C(9) C(13) Ti C(16) 34(1) . . . . yes
C(9) C(13) Ti C(17) 68(1) . . . . yes
C(9) C(13) Ti C(18) 82(1) . . . . yes
C(9) C(13) C(12) C(11) 0(2) . . . . yes
C(10) Ti C(9) C(13) 117(1) . . . . yes
C(10) Ti C(11) C(12) -116(1) . . . . yes
C(10) Ti C(12) C(11) 37.0(7) . . . . yes
C(10) Ti C(12) C(13) -78.6(8) . . . . yes
C(10) Ti C(13) C(12) 78.1(9) . . . . yes
C(10) Ti C(14) C(15) 32(1) . . . . yes
C(10) Ti C(14) C(18) 149.8(10) . . . . yes
C(10) Ti C(15) C(14) -147(1) . . . . yes
C(10) Ti C(15) C(16) 97.2(9) . . . . yes
C(10) Ti C(16) C(15) -76.2(9) . . . . yes
C(10) Ti C(16) C(17) 168.2(8) . . . . yes
C(10) Ti C(17) C(16) -13.1(10) . . . . yes
C(10) Ti C(17) C(18) -128.6(8) . . . . yes
C(10) Ti C(18) C(14) -41(1) . . . . yes
C(10) Ti C(18) C(17) 72.9(10) . . . . yes
C(10) C(9) Ti C(11) -37(1) . . . . yes
C(10) C(9) Ti C(12) -79(1) . . . . yes
C(10) C(9) Ti C(13) -117(1) . . . . yes
C(10) C(9) Ti C(14) 64(1) . . . . yes
C(10) C(9) Ti C(15) 64(1) . . . . yes
C(10) C(9) Ti C(16) 96(1) . . . . yes
C(10) C(9) Ti C(17) 121(1) . . . . yes
C(10) C(9) Ti C(18) 106(1) . . . . yes
C(10) C(9) C(13) C(12) 0(2) . . . . yes
C(10) C(11) Ti C(12) 116(1) . . . . yes
C(10) C(11) Ti C(13) 78.5(9) . . . . yes
C(10) C(11) Ti C(14) -76.0(10) . . . . yes
C(10) C(11) Ti C(15) -45.0(9) . . . . yes
C(10) C(11) Ti C(16) -12.7(10) . . . . yes
C(10) C(11) Ti C(17) -7(1) . . . . yes
C(10) C(11) Ti C(18) -80(1) . . . . yes
C(10) C(11) C(12) C(13) 1(2) . . . . yes
C(11) Ti C(9) C(13) 79(1) . . . . yes
C(11) Ti C(12) C(13) -115(1) . . . . yes
C(11) Ti C(13) C(12) 37.1(8) . . . . yes
C(11) Ti C(14) C(15) 66(1) . . . . yes
C(11) Ti C(14) C(18) -175.9(9) . . . . yes
C(11) Ti C(15) C(14) -123.6(9) . . . . yes
C(11) Ti C(15) C(16) 121.3(9) . . . . yes
C(11) Ti C(16) C(15) -69.0(10) . . . . yes
C(11) Ti C(16) C(17) 175.3(8) . . . . yes
C(11) Ti C(17) C(16) -8(1) . . . . yes
C(11) Ti C(17) C(18) -123(1) . . . . yes
C(11) Ti C(18) C(14) 7(1) . . . . yes
C(11) Ti C(18) C(17) 121(1) . . . . yes
C(11) C(10) Ti C(12) -37.1(9) . . . . yes
C(11) C(10) Ti C(13) -78(1) . . . . yes
C(11) C(10) Ti C(14) 116.5(10) . . . . yes
C(11) C(10) Ti C(15) 134.2(9) . . . . yes
C(11) C(10) Ti C(16) 168.5(9) . . . . yes
C(11) C(10) Ti C(17) 175.8(9) . . . . yes
C(11) C(10) Ti C(18) 139.0(9) . . . . yes
C(11) C(10) C(9) C(13) 1(2) . . . . yes
C(11) C(12) Ti C(13) 115(1) . . . . yes
C(11) C(12) Ti C(14) -21(1) . . . . yes
C(11) C(12) Ti C(15) 25(1) . . . . yes
C(11) C(12) Ti C(16) 72.6(10) . . . . yes
C(11) C(12) Ti C(17) 121(1) . . . . yes
C(11) C(12) Ti C(18) -126(2) . . . . yes
C(12) Ti C(9) C(13) 38.2(10) . . . . yes
C(12) Ti C(14) C(15) 80(1) . . . . yes
C(12) Ti C(14) C(18) -162(1) . . . . yes
C(12) Ti C(15) C(14) -137.9(10) . . . . yes
C(12) Ti C(15) C(16) 107(1) . . . . yes
C(12) Ti C(16) C(15) -105.7(10) . . . . yes
C(12) Ti C(16) C(17) 138.7(8) . . . . yes
C(12) Ti C(17) C(16) -81(1) . . . . yes
C(12) Ti C(17) C(18) 163(1) . . . . yes
C(12) Ti C(18) C(14) 119(2) . . . . yes
C(12) Ti C(18) C(17) -126(2) . . . . yes
C(12) C(11) Ti C(13) -37.5(8) . . . . yes
C(12) C(11) Ti C(14) 167.9(9) . . . . yes
C(12) C(11) Ti C(15) -161.0(8) . . . . yes
C(12) C(11) Ti C(16) -128.7(9) . . . . yes
C(12) C(11) Ti C(17) -123(1) . . . . yes
C(12) C(11) Ti C(18) 163(1) . . . . yes
C(12) C(13) Ti C(14) 118(1) . . . . yes
C(12) C(13) Ti C(15) 117(1) . . . . yes
C(12) C(13) Ti C(16) 148.8(8) . . . . yes
C(12) C(13) Ti C(17) -176.7(8) . . . . yes
C(12) C(13) Ti C(18) -162(1) . . . . yes
C(13) Ti C(14) C(15) -1(2) . . . . yes
C(13) Ti C(14) C(18) 115(1) . . . . yes
C(13) Ti C(15) C(14) 179(1) . . . . yes
C(13) Ti C(15) C(16) 64(1) . . . . yes
C(13) Ti C(16) C(15) -129.3(9) . . . . yes
C(13) Ti C(16) C(17) 115.1(8) . . . . yes
C(13) Ti C(17) C(16) -77.3(9) . . . . yes
C(13) Ti C(17) C(18) 167.1(8) . . . . yes
C(13) Ti C(18) C(14) -137(1) . . . . yes
C(13) Ti C(18) C(17) -22(1) . . . . yes
C(13) C(9) Ti C(14) -178(1) . . . . yes
C(13) C(9) Ti C(15) -177(1) . . . . yes
C(13) C(9) Ti C(16) -146(1) . . . . yes
C(13) C(9) Ti C(17) -121.7(10) . . . . yes
C(13) C(9) Ti C(18) -136.1(10) . . . . yes
C(13) C(12) Ti C(14) -137(1) . . . . yes
C(13) C(12) Ti C(15) -90.1(9) . . . . yes
C(13) C(12) Ti C(16) -43(1) . . . . yes
C(13) C(12) Ti C(17) 6(1) . . . . yes
C(13) C(12) Ti C(18) 118(2) . . . . yes
C(14) Ti C(15) C(16) -115(1) . . . . yes
C(14) Ti C(16) C(15) 37.1(9) . . . . yes
C(14) Ti C(16) C(17) -78.5(9) . . . . yes
C(14) Ti C(17) C(16) 77.7(9) . . . . yes
C(14) Ti C(17) C(18) -37.8(7) . . . . yes
C(14) Ti C(18) C(17) 114(1) . . . . yes
C(14) C(15) Ti C(16) 115(1) . . . . yes
C(14) C(15) Ti C(17) 77(1) . . . . yes
C(14) C(15) Ti C(18) 36.4(9) . . . . yes
C(14) C(15) C(16) C(17) 0(2) . . . . yes
C(14) C(18) Ti C(15) -35.8(8) . . . . yes
C(14) C(18) Ti C(16) -77.0(9) . . . . yes
C(14) C(18) Ti C(17) -114(1) . . . . yes
C(14) C(18) C(17) C(16) 1(2) . . . . yes
C(15) Ti C(14) C(18) 117(1) . . . . yes
C(15) Ti C(16) C(17) -115(1) . . . . yes
C(15) Ti C(17) C(16) 37.3(8) . . . . yes
C(15) Ti C(17) C(18) -78.2(9) . . . . yes
C(15) Ti C(18) C(17) 78.4(9) . . . . yes
C(15) C(14) Ti C(16) -37.9(9) . . . . yes
C(15) C(14) Ti C(17) -79(1) . . . . yes
C(15) C(14) Ti C(18) -117(1) . . . . yes
C(15) C(14) C(18) C(17) -1(2) . . . . yes
C(15) C(16) Ti C(17) 115(1) . . . . yes
C(15) C(16) Ti C(18) 78.2(9) . . . . yes
C(15) C(16) C(17) C(18) 0(2) . . . . yes
C(16) Ti C(14) C(18) 79.6(10) . . . . yes
C(16) Ti C(17) C(18) -115(1) . . . . yes
C(16) Ti C(18) C(17) 37.2(8) . . . . yes
C(16) C(15) Ti C(17) -37.3(9) . . . . yes
C(16) C(15) Ti C(18) -78.6(10) . . . . yes
C(16) C(15) C(14) C(18) 1(2) . . . . yes
C(16) C(17) Ti C(18) 115(1) . . . . yes
C(17) Ti C(14) C(18) 38.2(8) . . . . yes
C(17) C(16) Ti C(18) -37.5(8) . . . . yes
C(17) C(16) Ti C(18) -37.5(8) . . . . yes
